data_1547192
loop_
_publ_author_name
'Kazuto Ikemoto'
'Hitoshi Sakamoto'
'Masahiko Nakano'

_publ_section_title
;
 Crystal structure and characterization of pyrroloquinoline quinone
 disodium trihydrate
;
_journal_name_full 'Chemistry Central Journal'
_journal_page_first 57
_journal_paper_doi 10.1186/1752-153X-6-57
_journal_volume 6
_journal_year 2012
_chemical_formula_moiety 'C14 H10 N2 Na2 O11'
_chemical_formula_sum 'C14 H10 N2 Na2 O11'
_chemical_formula_weight 428.22
_space_group_IT_number 2
_symmetry_cell_setting triclinic
_symmetry_Int_Tables_number 2
_symmetry_space_group_name_Hall '-P 1'
_symmetry_space_group_name_H-M 'P -1'
_atom_sites_solution_hydrogens geom
_atom_sites_solution_primary direct
_atom_sites_solution_secondary difmap
_cell_angle_alpha 72.858(5)
_cell_angle_beta 88.015(7)
_cell_angle_gamma 82.627(6)
_cell_formula_units_Z 2
_cell_length_a 7.60872(14)
_cell_length_b 10.09635(18)
_cell_length_c 11.4337(2)
_cell_measurement_reflns_used 7838
_cell_measurement_temperature 296
_cell_measurement_theta_max 68.23
_cell_measurement_theta_min 4.04
_cell_volume 832.38(4)
_computing_cell_refinement 'RAPID AUTO'
_computing_data_collection 'RAPID AUTO (Rigaku, ????)'
_computing_data_reduction 'RAPID AUTO'
_computing_molecular_graphics 'CrystalStructure 4.0'
_computing_publication_material 'CrystalStructure 4.0 (Rigaku, 2010)'
_computing_structure_refinement 'SHELXL97 (Sheldrick, 2008)'
_computing_structure_solution 'SIR92 (Altomare, et al., 1994)'
_diffrn_ambient_temperature 296
_diffrn_detector_area_resol_mean 10.000
_diffrn_measured_fraction_theta_full 0.980
_diffrn_measured_fraction_theta_max 0.980
_diffrn_measurement_device_type 'Rigaku R-AXIS RAPID'
_diffrn_measurement_method \w
_diffrn_radiation_type 'Cu K\a'
_diffrn_radiation_wavelength 1.54187
_diffrn_reflns_av_R_equivalents 0.0256
_diffrn_reflns_limit_h_max 9
_diffrn_reflns_limit_h_min -9
_diffrn_reflns_limit_k_max 12
_diffrn_reflns_limit_k_min -12
_diffrn_reflns_limit_l_max 13
_diffrn_reflns_limit_l_min -13
_diffrn_reflns_number 9973
_diffrn_reflns_theta_full 68.23
_diffrn_reflns_theta_max 68.24
_diffrn_standards_interval_count .
_diffrn_standards_number 0
_exptl_absorpt_coefficient_mu 1.740
_exptl_absorpt_correction_T_max 0.840
_exptl_absorpt_correction_T_min 0.679
_exptl_absorpt_correction_type multi-scan
_exptl_absorpt_process_details 'ABSCOR (Rigaku, 1995)'
_exptl_crystal_colour red
_exptl_crystal_density_diffrn 1.708
_exptl_crystal_density_method 'not measured'
_exptl_crystal_description block
_exptl_crystal_F_000 436.00
_exptl_crystal_size_max 0.100
_exptl_crystal_size_mid 0.100
_exptl_crystal_size_min 0.100
_refine_diff_density_max 0.750
_refine_diff_density_min -0.700
_refine_ls_extinction_method none
_refine_ls_goodness_of_fit_ref 1.085
_refine_ls_hydrogen_treatment constr
_refine_ls_number_parameters 262
_refine_ls_number_reflns 2994
_refine_ls_number_restraints 245
_refine_ls_R_factor_gt 0.0475
_refine_ls_shift/su_max 0.000
_refine_ls_structure_factor_coef Fsqd
_refine_ls_weighting_details 'w = 1/[\s^2^(Fo^2^)+(0.0749P)^2^+1.2102P] where P=(Fo^2^+2Fc^2^)/3'
_refine_ls_weighting_scheme calc
_refine_ls_wR_factor_ref 0.1429
_reflns_number_gt 2545
_reflns_number_total 2994
_reflns_threshold_expression F^2^>2.0\s(F^2^)
_cod_data_source_file 13065_2012_500_MOESM2_ESM.cif
_cod_data_source_block sc0909b_a_proc
_cod_original_cell_volume 832.37(4)
_cod_database_code 1547192

loop_
_symmetry_equiv_pos_site_id
_symmetry_equiv_pos_as_xyz
1 +X,+Y,+Z
2 -X,-Y,-Z

loop_
_atom_site_label
_atom_site_type_symbol
_atom_site_fract_x
_atom_site_fract_y
_atom_site_fract_z
_atom_site_U_iso_or_equiv
_atom_site_adp_type
_atom_site_occupancy
_atom_site_symmetry_multiplicity
_atom_site_calc_flag
_atom_site_refinement_flags
_atom_site_disorder_assembly
_atom_site_disorder_group
Na1 Na 0.37580(14) 0.36336(11) 0.97006(9) 0.0187(3) Uani 1.0 2 d . . .
Na2 Na 0.09268(13) 0.80345(10) -0.12713(9) 0.0163(3) Uani 1.0 2 d . . .
O1 O 0.0824(3) 0.83138(18) 0.65441(16) 0.0168(4) Uani 1.0 2 d . . .
O2 O 0.1699(3) 0.57688(18) 0.81977(15) 0.0154(4) Uani 1.0 2 d . . .
O3 O 0.4567(3) 0.11849(19) 0.93062(16) 0.0209(5) Uani 1.0 2 d . . .
O4 O 0.5625(3) 0.01806(18) 0.78767(16) 0.0189(5) Uani 1.0 2 d . . .
O5 O 0.5087(3) 0.30467(19) 0.34800(17) 0.0193(5) Uani 1.0 2 d . . .
O6 O 0.2200(3) 0.37782(18) 0.31229(16) 0.0164(4) Uani 1.0 2 d . . .
O7 O 0.0975(3) 0.75546(18) 0.08881(16) 0.0180(4) Uani 1.0 2 d . . .
O8 O -0.0031(3) 0.96347(18) 0.11337(15) 0.0188(5) Uani 1.0 2 d . . .
O9 O 0.6423(3) 0.46914(19) 0.91146(16) 0.0196(5) Uani 1.0 2 d . . .
O10 O 0.1996(3) 0.23052(19) 1.13443(16) 0.0177(4) Uani 1.0 2 d . . .
O11 O 0.3993(3) 0.77475(19) -0.13719(17) 0.0187(5) Uani 1.0 2 d . . .
N1 N 0.3310(3) 0.3549(2) 0.75461(19) 0.0135(5) Uani 1.0 2 d . . .
N2 N 0.1526(3) 0.6376(2) 0.33646(19) 0.0131(5) Uani 1.0 2 d . . .
C1 C 0.4091(4) 0.2457(3) 0.7205(3) 0.0140(5) Uani 1.0 2 d . . .
C2 C 0.4201(4) 0.2455(3) 0.6000(3) 0.0146(6) Uani 1.0 2 d . . .
C3 C 0.3414(4) 0.3586(3) 0.5075(3) 0.0134(5) Uani 1.0 2 d . . .
C4 C 0.2562(4) 0.4743(3) 0.5414(3) 0.0133(5) Uani 1.0 2 d . . .
C5 C 0.1755(4) 0.6071(3) 0.4587(3) 0.0126(5) Uani 1.0 2 d . . .
C6 C 0.0841(4) 0.7758(3) 0.2890(3) 0.0142(6) Uani 1.0 2 d . . .
C7 C 0.0612(4) 0.8351(3) 0.3830(3) 0.0148(6) Uani 1.0 2 d . . .
C8 C 0.1184(4) 0.7283(3) 0.4914(3) 0.0136(5) Uani 1.0 2 d . . .
C9 C 0.1226(4) 0.7304(3) 0.6167(3) 0.0141(6) Uani 1.0 2 d . . .
C10 C 0.1831(4) 0.5872(3) 0.7113(3) 0.0130(5) Uani 1.0 2 d . . .
C11 C 0.2597(4) 0.4663(3) 0.6667(3) 0.0126(5) Uani 1.0 2 d . . .
C12 C 0.4845(4) 0.1169(3) 0.8195(3) 0.0158(6) Uani 1.0 2 d . . .
C13 C 0.3584(4) 0.3463(3) 0.3785(3) 0.0143(6) Uani 1.0 2 d . . .
C14 C 0.0578(4) 0.8329(3) 0.1545(3) 0.0151(6) Uani 1.0 2 d . . .
H2 H 0.1772 0.5795 0.2946 0.0157 Uiso 1.0 2 calc R . .
H2A H 0.4808 0.1689 0.5802 0.0175 Uiso 1.0 2 calc R . .
H7 H 0.0169 0.9272 0.3770 0.0177 Uiso 1.0 2 calc R . .
H5 H 0.5059 0.3013 0.2773 0.0231 Uiso 1.0 2 calc R . .

loop_
_atom_site_aniso_label
_atom_site_aniso_U_11
_atom_site_aniso_U_22
_atom_site_aniso_U_33
_atom_site_aniso_U_12
_atom_site_aniso_U_13
_atom_site_aniso_U_23
Na1 0.0237(6) 0.0193(6) 0.0129(6) -0.0024(5) 0.0002(4) -0.0045(4)
Na2 0.0169(6) 0.0186(6) 0.0138(6) -0.0003(4) -0.0002(4) -0.0061(4)
O1 0.0226(10) 0.0123(9) 0.0147(9) 0.0017(8) -0.0014(8) -0.0043(7)
O2 0.0200(10) 0.0152(9) 0.0107(9) -0.0001(7) -0.0004(7) -0.0041(7)
O3 0.0336(11) 0.0163(10) 0.0107(9) 0.0034(8) -0.0008(8) -0.0032(8)
O4 0.0245(10) 0.0140(9) 0.0158(10) 0.0034(8) -0.0005(8) -0.0029(8)
O5 0.0205(10) 0.0245(10) 0.0137(9) -0.0007(8) 0.0013(8) -0.0080(8)
O6 0.0200(10) 0.0157(9) 0.0134(9) -0.0002(8) -0.0031(7) -0.0049(7)
O7 0.0254(10) 0.0158(9) 0.0114(9) 0.0034(8) -0.0009(8) -0.0043(8)
O8 0.0291(11) 0.0132(9) 0.0113(10) 0.0045(8) -0.0021(8) -0.0018(7)
O9 0.0247(10) 0.0177(10) 0.0145(9) 0.0000(8) 0.0018(8) -0.0032(8)
O10 0.0170(9) 0.0188(10) 0.0177(10) -0.0017(8) 0.0011(7) -0.0062(8)
O11 0.0168(10) 0.0196(10) 0.0193(10) -0.0014(8) -0.0006(8) -0.0055(8)
N1 0.0153(11) 0.0122(10) 0.0122(11) -0.0014(8) -0.0005(8) -0.0026(9)
N2 0.0169(11) 0.0126(10) 0.0101(10) 0.0010(9) 0.0003(8) -0.0049(8)
C1 0.0154(12) 0.0133(12) 0.0125(12) -0.0020(10) -0.0003(10) -0.0026(10)
C2 0.0155(12) 0.0132(12) 0.0150(13) -0.0007(10) -0.0001(10) -0.0044(10)
C3 0.0146(12) 0.0129(12) 0.0125(12) -0.0022(10) -0.0004(10) -0.0029(10)
C4 0.0123(12) 0.0140(12) 0.0128(12) -0.0021(10) -0.0021(10) -0.0023(10)
C5 0.0126(12) 0.0137(12) 0.0108(12) -0.0014(10) 0.0002(9) -0.0026(10)
C6 0.0162(13) 0.0122(12) 0.0123(12) -0.0001(10) -0.0006(10) -0.0014(10)
C7 0.0167(13) 0.0125(12) 0.0137(12) 0.0011(10) 0.0004(10) -0.0029(10)
C8 0.0146(12) 0.0132(12) 0.0121(12) -0.0002(10) -0.0003(10) -0.0029(10)
C9 0.0130(12) 0.0132(12) 0.0147(13) 0.0004(10) -0.0006(10) -0.0027(10)
C10 0.0130(12) 0.0128(12) 0.0126(12) -0.0016(10) -0.0002(9) -0.0026(10)
C11 0.0131(12) 0.0128(12) 0.0110(12) -0.0016(10) 0.0003(9) -0.0021(10)
C12 0.0169(13) 0.0141(13) 0.0160(13) -0.0020(10) -0.0015(10) -0.0035(10)
C13 0.0191(13) 0.0092(11) 0.0142(12) -0.0027(10) 0.0002(10) -0.0024(10)
C14 0.0157(12) 0.0148(12) 0.0134(12) -0.0010(10) -0.0005(10) -0.0025(10)

loop_
_atom_type_symbol
_atom_type_description
_atom_type_scat_dispersion_real
_atom_type_scat_dispersion_imag
_atom_type_scat_source
C C 0.0181 0.0091
;
International Tables for Crystallography
(1992, Vol. C, Tables 4.2.6.8 and 6.1.1.4)
;
H H 0.0000 0.0000
;
International Tables for Crystallography
(1992, Vol. C, Table 6.1.1.4)
;
O O 0.0492 0.0322
;
International Tables for Crystallography
(1992, Vol. C, Tables 4.2.6.8 and 6.1.1.4)
;
N N 0.0311 0.0180
;
International Tables for Crystallography
(1992, Vol. C, Tables 4.2.6.8 and 6.1.1.4)
;
Na Na 0.1353 0.1239
;
International Tables for Crystallography
(1992, Vol. C, Tables 4.2.6.8 and 6.1.1.4)
;

loop_
_geom_angle_atom_site_label_1
_geom_angle_atom_site_label_2
_geom_angle_atom_site_label_3
_geom_angle
_geom_angle_publ_flag
_geom_angle_site_symmetry_1
_geom_angle_site_symmetry_2
_geom_angle_site_symmetry_3
O2 Na1 O3 123.49(8) yes . . .
O2 Na1 O9 93.83(7) yes . . .
O2 Na1 O9 80.40(7) yes . . 2_667
O2 Na1 O10 110.34(7) yes . . .
O2 Na1 O11 161.12(9) yes . . 2_666
O2 Na1 N1 62.40(7) yes . . .
O3 Na1 O9 102.34(8) yes . . .
O3 Na1 O9 155.75(7) yes . . 2_667
O3 Na1 O10 82.54(7) yes . . .
O3 Na1 O11 74.60(7) yes . . 2_666
O3 Na1 N1 63.47(7) yes . . .
O9 Na1 O9 77.89(8) yes . . 2_667
O9 Na1 O10 147.54(8) yes . . .
O9 Na1 O11 75.44(7) yes . . 2_666
O9 Na1 N1 91.18(8) yes . . .
O9 Na1 O10 84.95(8) yes 2_667 . .
O9 Na1 O11 82.15(7) yes 2_667 . 2_666
O9 Na1 N1 140.52(7) yes 2_667 . .
O10 Na1 O11 75.07(6) yes . . 2_666
O10 Na1 N1 118.83(9) yes . . .
O11 Na1 N1 132.02(8) yes 2_666 . .
O1 Na2 O2 66.49(7) yes 1_554 . 1_554
O1 Na2 O7 174.90(8) yes 1_554 . .
O1 Na2 O8 103.65(7) yes 1_554 . 2_575
O1 Na2 O10 83.36(8) yes 1_554 . 2_566
O1 Na2 O11 88.85(8) yes 1_554 . .
O2 Na2 O7 108.92(7) yes 1_554 . .
O2 Na2 O8 169.98(7) yes 1_554 . 2_575
O2 Na2 O10 86.86(8) yes 1_554 . 2_566
O2 Na2 O11 75.43(8) yes 1_554 . .
O7 Na2 O8 80.87(7) yes . . 2_575
O7 Na2 O10 94.33(8) yes . . 2_566
O7 Na2 O11 92.09(8) yes . . .
O8 Na2 O10 90.31(8) yes 2_575 . 2_566
O8 Na2 O11 107.04(8) yes 2_575 . .
O10 Na2 O11 162.28(10) yes 2_566 . .
Na2 O1 C9 119.83(15) yes 1_556 . .
Na1 O2 Na2 120.23(8) yes . . 1_556
Na1 O2 C10 115.93(16) yes . . .
Na2 O2 C10 115.90(15) yes 1_556 . .
Na1 O3 C12 117.67(15) yes . . .
Na2 O7 C14 130.86(15) yes . . .
Na2 O8 C14 155.34(18) yes 2_575 . .
Na1 O9 Na1 102.11(8) yes . . 2_667
Na1 O10 Na2 127.72(8) yes . . 2_566
Na1 O11 Na2 128.88(8) yes 2_666 . .
Na1 N1 C1 119.37(15) yes . . .
Na1 N1 C11 122.02(19) yes . . .
C1 N1 C11 117.5(3) yes . . .
C5 N2 C6 109.8(3) yes . . .
N1 C1 C2 122.7(2) yes . . .
N1 C1 C12 118.0(3) yes . . .
C2 C1 C12 119.3(3) yes . . .
C1 C2 C3 120.7(3) yes . . .
C2 C3 C4 117.6(3) yes . . .
C2 C3 C13 116.4(3) yes . . .
C4 C3 C13 126.0(2) yes . . .
C3 C4 C5 126.6(3) yes . . .
C3 C4 C11 117.1(2) yes . . .
C5 C4 C11 116.2(3) yes . . .
N2 C5 C4 126.8(3) yes . . .
N2 C5 C8 107.4(2) yes . . .
C4 C5 C8 125.7(3) yes . . .
N2 C6 C7 108.6(2) yes . . .
N2 C6 C14 118.5(3) yes . . .
C7 C6 C14 132.9(3) yes . . .
C6 C7 C8 106.5(3) yes . . .
C5 C8 C7 107.7(3) yes . . .
C5 C8 C9 121.5(2) yes . . .
C7 C8 C9 130.9(3) yes . . .
O1 C9 C8 126.7(2) yes . . .
O1 C9 C10 118.1(3) yes . . .
C8 C9 C10 115.1(3) yes . . .
O2 C10 C9 118.9(3) yes . . .
O2 C10 C11 121.7(2) yes . . .
C9 C10 C11 119.3(3) yes . . .
N1 C11 C4 124.4(3) yes . . .
N1 C11 C10 114.3(3) yes . . .
C4 C11 C10 121.3(2) yes . . .
O3 C12 O4 125.5(2) yes . . .
O3 C12 C1 116.5(3) yes . . .
O4 C12 C1 117.9(3) yes . . .
O5 C13 O6 126.1(3) yes . . .
O5 C13 C3 116.0(3) yes . . .
O6 C13 C3 118.0(3) yes . . .
O7 C14 O8 124.0(3) yes . . .
O7 C14 C6 119.3(2) yes . . .
O8 C14 C6 116.6(3) yes . . .
C13 O5 H5 109.464 no . . .
C5 N2 H2 125.082 no . . .
C6 N2 H2 125.082 no . . .
C1 C2 H2A 119.656 no . . .
C3 C2 H2A 119.668 no . . .
C6 C7 H7 126.753 no . . .
C8 C7 H7 126.750 no . . .

loop_
_geom_bond_atom_site_label_1
_geom_bond_atom_site_label_2
_geom_bond_distance
_geom_bond_publ_flag
_geom_bond_site_symmetry_1
_geom_bond_site_symmetry_2
Na1 O2 2.6817(18) yes . .
Na1 O3 2.635(3) yes . .
Na1 O9 2.396(3) yes . .
Na1 O9 2.448(3) yes . 2_667
Na1 O10 2.435(2) yes . .
Na1 O11 2.563(2) yes . 2_666
Na1 N1 2.526(3) yes . .
Na2 O1 2.433(3) yes . 1_554
Na2 O2 2.529(3) yes . 1_554
Na2 O7 2.372(2) yes . .
Na2 O8 2.414(3) yes . 2_575
Na2 O10 2.301(2) yes . 2_566
Na2 O11 2.317(2) yes . .
O1 C9 1.221(4) yes . .
O2 C10 1.215(3) yes . .
O3 C12 1.285(4) yes . .
O4 C12 1.236(4) yes . .
O5 C13 1.241(4) yes . .
O6 C13 1.269(3) yes . .
O7 C14 1.240(4) yes . .
O8 C14 1.290(3) yes . .
N1 C1 1.338(4) yes . .
N1 C11 1.335(3) yes . .
N2 C5 1.351(4) yes . .
N2 C6 1.378(3) yes . .
C1 C2 1.379(4) yes . .
C1 C12 1.512(3) yes . .
C2 C3 1.392(3) yes . .
C3 C4 1.412(4) yes . .
C3 C13 1.516(4) yes . .
C4 C5 1.466(3) yes . .
C4 C11 1.411(4) yes . .
C5 C8 1.397(4) yes . .
C6 C7 1.373(5) yes . .
C6 C14 1.485(4) yes . .
C7 C8 1.420(4) yes . .
C8 C9 1.440(4) yes . .
C9 C10 1.554(3) yes . .
C10 C11 1.501(4) yes . .
O5 H5 0.820 no . .
N2 H2 0.860 no . .
C2 H2A 0.930 no . .
C7 H7 0.930 no . .

loop_
_geom_contact_atom_site_label_1
_geom_contact_atom_site_label_2
_geom_contact_distance
_geom_contact_publ_flag
_geom_contact_site_symmetry_1
_geom_contact_site_symmetry_2
O3 O3 2.471(3) no . 2_657
O4 O10 2.828(3) no . 2_657
O4 O11 2.789(3) no . 1_546
O4 C2 2.769(3) no . .
O5 O11 2.797(3) no . 2_665
O5 C2 2.840(4) no . .
O5 C9 2.810(3) no . 2_666
O5 C10 2.694(4) no . 2_666
O6 O9 2.816(3) no . 2_666
O6 O10 2.870(3) no . 1_554
O6 N2 2.700(3) no . .
O6 C9 2.951(3) no . 2_566
O7 O9 2.813(3) no . 2_666
O7 N2 2.753(3) no . .
O8 O8 2.478(3) no . 2_575
N1 C3 2.813(4) no . .
C1 C4 2.750(3) no . .
C2 C11 2.699(4) no . .
C5 C10 2.838(4) no . .
C8 C11 2.910(3) no . .
O1 H7 2.3817 no . 2_576
O2 H5 2.9356 no . 2_666
O4 H2A 2.4620 no . .
O5 H2A 2.6200 no . .
O6 H2 1.9711 no . .
O6 H5 2.2756 no . .
O7 H2 2.5332 no . .
O8 H7 2.9336 no . .
O9 H2 2.8215 no . 2_666
O9 H5 2.8022 no . 2_666
O11 H5 2.0443 no . 2_665
C3 H2 2.9594 no . .
C4 H2 2.7647 no . .
C9 H7 2.9394 no . .
C10 H5 2.7705 no . 2_666
C12 H2A 2.6300 no . .
C13 H2 2.5083 no . .
C13 H2A 2.5849 no . .
C14 H2 2.6505 no . .
C14 H7 2.9605 no . .

loop_
_geom_hbond_atom_site_label_D
_geom_hbond_atom_site_label_H
_geom_hbond_atom_site_label_A
_geom_hbond_site_symmetry_D
_geom_hbond_site_symmetry_H
_geom_hbond_site_symmetry_A
_geom_hbond_distance_DA
_geom_hbond_distance_DH
_geom_hbond_distance_HA
_geom_hbond_angle_DHA
_geom_hbond_publ_flag
O5 H5 O11 . . 2_665 2.797(3) 0.820 2.044 152.3 no
N2 H2 O6 . . . 2.700(3) 0.860 1.971 141.9 no
N2 H2 O7 . . . 2.753(3) 0.860 2.533 95.5 no

loop_
_geom_torsion_atom_site_label_1
_geom_torsion_atom_site_label_2
_geom_torsion_atom_site_label_3
_geom_torsion_atom_site_label_4
_geom_torsion
_geom_torsion_publ_flag
_geom_torsion_site_symmetry_1
_geom_torsion_site_symmetry_2
_geom_torsion_site_symmetry_3
_geom_torsion_site_symmetry_4
O2 Na1 O3 C12 37.54(17) no . . . .
O3 Na1 O2 Na2 177.57(8) no . . . 1_556
O3 Na1 O2 C10 -34.71(16) no . . . .
O2 Na1 O9 Na1 79.32(7) no . . . 2_667
O9 Na1 O2 Na2 -74.91(9) no . . . 1_556
O9 Na1 O2 C10 72.81(14) no . . . .
O2 Na1 O9 Na1 -96.06(7) no . . 2_667 2_667
O9 Na1 O2 Na2 2.11(9) no 2_667 . . 1_556
O9 Na1 O2 C10 149.83(14) no 2_667 . . .
O2 Na1 O10 Na2 31.25(14) no . . . 2_566
O10 Na1 O2 Na2 83.02(10) no . . . 1_556
O10 Na1 O2 C10 -129.26(13) no . . . .
O2 Na1 N1 C1 -179.79(16) no . . . .
O2 Na1 N1 C11 12.84(13) no . . . .
N1 Na1 O2 Na2 -164.24(11) no . . . 1_556
N1 Na1 O2 C10 -16.53(12) no . . . .
O3 Na1 O9 Na1 -155.18(6) no . . . 2_667
O9 Na1 O3 C12 -65.56(14) no . . . .
O3 Na1 O9 Na1 93.19(19) no . . 2_667 2_667
O9 Na1 O3 C12 -153.41(16) no 2_667 . . .
O3 Na1 O10 Na2 -91.77(12) no . . . 2_566
O10 Na1 O3 C12 147.04(14) no . . . .
O3 Na1 O11 Na2 83.64(12) no . . 2_666 2_666
O11 Na1 O3 C12 -136.46(14) no 2_666 . . .
O3 Na1 N1 C1 -16.70(13) no . . . .
O3 Na1 N1 C11 175.92(17) no . . . .
N1 Na1 O3 C12 19.53(12) no . . . .
O9 Na1 O9 Na1 0.00(6) no . . 2_667 2_667
O9 Na1 O9 Na1 -0.00(6) no 2_667 . . 2_667
O9 Na1 O10 Na2 166.95(12) no . . . 2_566
O10 Na1 O9 Na1 -59.65(16) no . . . 2_667
O9 Na1 O11 Na2 -23.84(12) no . . 2_666 2_666
O11 Na1 O9 Na1 -84.91(8) no 2_666 . . 2_667
O9 Na1 N1 C1 86.51(14) no . . . .
O9 Na1 N1 C11 -80.87(15) no . . . .
N1 Na1 O9 Na1 141.74(7) no . . . 2_667
O9 Na1 O10 Na2 109.05(12) no 2_667 . . 2_566
O10 Na1 O9 Na1 152.29(7) no . . 2_667 2_667
O9 Na1 O11 Na2 -103.30(12) no 2_667 . 2_666 2_666
O11 Na1 O9 Na1 76.71(7) no 2_666 . 2_667 2_667
O9 Na1 N1 C1 158.75(12) no 2_667 . . .
O9 Na1 N1 C11 -8.6(3) no 2_667 . . .
N1 Na1 O9 Na1 -76.86(13) no . . 2_667 2_667
O10 Na1 O11 Na2 169.87(13) no . . 2_666 2_666
O11 Na1 O10 Na2 -167.75(13) no 2_666 . . 2_566
O10 Na1 N1 C1 -80.57(15) no . . . .
O10 Na1 N1 C11 112.05(15) no . . . .
N1 Na1 O10 Na2 -37.66(15) no . . . 2_566
O11 Na1 N1 C1 15.2(2) no 2_666 . . .
O11 Na1 N1 C11 -152.21(12) no 2_666 . . .
N1 Na1 O11 Na2 54.31(17) no . . 2_666 2_666
O1 Na2 O2 Na1 154.51(10) no 1_554 . 1_554 1_554
O1 Na2 O2 C10 6.78(11) no 1_554 . 1_554 1_554
O2 Na2 O1 C9 -2.39(12) no 1_554 . 1_554 1_554
O1 Na2 O8 C14 8.6(4) no 1_554 . 2_575 2_575
O8 Na2 O1 C9 179.46(13) no 2_575 . 1_554 1_554
O1 Na2 O10 Na1 153.56(12) no 1_554 . 2_566 2_566
O10 Na2 O1 C9 -91.84(14) no 2_566 . 1_554 1_554
O1 Na2 O11 Na1 -151.66(12) no 1_554 . . 2_666
O11 Na2 O1 C9 72.20(14) no . . 1_554 1_554
O2 Na2 O7 C14 -174.98(15) no 1_554 . . .
O7 Na2 O2 Na1 -27.86(11) no . . 1_554 1_554
O7 Na2 O2 C10 -175.59(12) no . . 1_554 1_554
O2 Na2 O10 Na1 86.88(11) no 1_554 . 2_566 2_566
O10 Na2 O2 Na1 -121.36(8) no 2_566 . 1_554 1_554
O10 Na2 O2 C10 90.91(13) no 2_566 . 1_554 1_554
O2 Na2 O11 Na1 -85.68(12) no 1_554 . . 2_666
O11 Na2 O2 Na1 59.32(8) no . . 1_554 1_554
O11 Na2 O2 C10 -88.41(13) no . . 1_554 1_554
O7 Na2 O8 C14 -169.0(4) no . . 2_575 2_575
O8 Na2 O7 C14 2.79(16) no 2_575 . . .
O7 Na2 O10 Na1 -21.87(13) no . . 2_566 2_566
O10 Na2 O7 C14 -86.83(17) no 2_566 . . .
O7 Na2 O11 Na1 23.33(13) no . . . 2_666
O11 Na2 O7 C14 109.71(17) no . . . .
O8 Na2 O10 Na1 -102.74(11) no 2_575 . 2_566 2_566
O10 Na2 O8 C14 -74.6(4) no 2_566 . 2_575 2_575
O8 Na2 O11 Na1 104.41(11) no 2_575 . . 2_666
O11 Na2 O8 C14 101.7(3) no . . 2_575 2_575
Na2 O1 C9 C8 177.95(16) no 1_556 . . .
Na2 O1 C9 C10 -1.3(3) no 1_556 . . .
Na1 O2 C10 C9 -159.11(13) no . . . .
Na1 O2 C10 C11 19.6(3) no . . . .
Na2 O2 C10 C9 -10.0(3) no 1_556 . . .
Na2 O2 C10 C11 168.75(14) no 1_556 . . .
Na1 O3 C12 O4 161.94(19) no . . . .
Na1 O3 C12 C1 -20.3(3) no . . . .
Na2 O7 C14 O8 2.3(4) no . . . .
Na2 O7 C14 C6 -176.32(13) no . . . .
Na2 O8 C14 O7 -170.5(3) no 2_575 . . .
Na2 O8 C14 C6 8.1(6) no 2_575 . . .
Na1 N1 C1 C2 -167.04(16) no . . . .
Na1 N1 C1 C12 14.3(3) no . . . .
Na1 N1 C11 C4 169.83(15) no . . . .
Na1 N1 C11 C10 -9.3(3) no . . . .
C1 N1 C11 C4 2.2(4) no . . . .
C1 N1 C11 C10 -176.9(2) no . . . .
C11 N1 C1 C2 0.9(4) no . . . .
C11 N1 C1 C12 -177.8(2) no . . . .
C5 N2 C6 C7 -0.5(3) no . . . .
C5 N2 C6 C14 176.8(2) no . . . .
C6 N2 C5 C4 -175.6(2) no . . . .
C6 N2 C5 C8 0.7(3) no . . . .
N1 C1 C2 C3 -3.1(4) no . . . .
N1 C1 C12 O3 4.7(4) no . . . .
N1 C1 C12 O4 -177.3(3) no . . . .
C2 C1 C12 O3 -174.0(3) no . . . .
C2 C1 C12 O4 3.9(4) no . . . .
C12 C1 C2 C3 175.6(2) no . . . .
C1 C2 C3 C4 2.2(4) no . . . .
C1 C2 C3 C13 -178.8(3) no . . . .
C2 C3 C4 C5 175.8(3) no . . . .
C2 C3 C4 C11 0.7(4) no . . . .
C2 C3 C13 O5 -46.7(4) no . . . .
C2 C3 C13 O6 132.7(3) no . . . .
C4 C3 C13 O5 132.2(3) no . . . .
C4 C3 C13 O6 -48.4(4) no . . . .
C13 C3 C4 C5 -3.1(5) no . . . .
C13 C3 C4 C11 -178.2(3) no . . . .
C3 C4 C5 N2 7.0(5) no . . . .
C3 C4 C5 C8 -168.6(3) no . . . .
C3 C4 C11 N1 -3.0(4) no . . . .
C3 C4 C11 C10 176.1(2) no . . . .
C5 C4 C11 N1 -178.6(2) no . . . .
C5 C4 C11 C10 0.5(4) no . . . .
C11 C4 C5 N2 -177.9(3) no . . . .
C11 C4 C5 C8 6.5(4) no . . . .
N2 C5 C8 C7 -0.6(3) no . . . .
N2 C5 C8 C9 179.0(2) no . . . .
C4 C5 C8 C7 175.7(3) no . . . .
C4 C5 C8 C9 -4.7(4) no . . . .
N2 C6 C7 C8 0.1(3) no . . . .
N2 C6 C14 O7 0.1(4) no . . . .
N2 C6 C14 O8 -178.6(2) no . . . .
C7 C6 C14 O7 176.6(3) no . . . .
C7 C6 C14 O8 -2.1(5) no . . . .
C14 C6 C7 C8 -176.7(3) no . . . .
C6 C7 C8 C5 0.3(3) no . . . .
C6 C7 C8 C9 -179.3(3) no . . . .
C5 C8 C9 O1 177.0(3) no . . . .
C5 C8 C9 C10 -3.7(4) no . . . .
C7 C8 C9 O1 -3.4(5) no . . . .
C7 C8 C9 C10 175.8(3) no . . . .
O1 C9 C10 O2 8.1(4) no . . . .
O1 C9 C10 C11 -170.7(2) no . . . .
C8 C9 C10 O2 -171.2(2) no . . . .
C8 C9 C10 C11 10.0(4) no . . . .
O2 C10 C11 N1 -8.1(4) no . . . .
O2 C10 C11 C4 172.7(3) no . . . .
C9 C10 C11 N1 170.6(2) no . . . .
C9 C10 C11 C4 -8.6(4) no . . . .
